data_7035423
loop_
_publ_author_name
'\<Cas, Daniel'
'Hurkes, Natascha'
'Spirk, Stefan'
'Belaj, Ferdinand'
'Bruhn, Clemens'
'Rechberger, Gerald N.'
'Pietschnig, Rudolf'

_publ_section_title
;
 Dimer formation upon deprotonation: synthesis and structure of a
 m-terphenyl substituted (R,S)-dilithium disiloxanolate disilanol.
;
_journal_issue 28
_journal_name_full 'Dalton transactions (Cambridge, England : 2003)'
_journal_page_first 12818
_journal_page_last 12823
_journal_paper_doi 10.1039/c5dt01992c
_journal_volume 44
_journal_year 2015
_chemical_compound_source 'synthetical product'
_chemical_formula_moiety 'C96 H104 Li4 O10 Si4'
_chemical_formula_sum 'C96 H104 Li4 O10 Si4'
_chemical_formula_weight 1557.91
_chemical_name_common
Tetralithium-tetrahydrogen-bis{1,3-bis(2,2'',4,4'',6,6''-hexa-methyl[1,1':3',1''-terphenyl]-2'-yl)-1,1,3,3-disiloxanetetrolate}
_chemical_name_systematic
Tetralithium-tetrahydrogen-bis{1,3-bis(2,2'',4,4'',6,6''-hexa-methyl[1,1':3',1''-terphenyl]-2'-yl)-1,1,3,3-disiloxanetetrolate}
_space_group_crystal_system monoclinic
_space_group_IT_number 15
_space_group_name_Hall '-I 2ya'
_space_group_name_H-M_alt 'I 1 2/a 1'
_symmetry_space_group_name_Hall '-I 2ya'
_symmetry_space_group_name_H-M 'I 1 2/a 1'
_atom_sites_solution_hydrogens mixed
_atom_sites_solution_primary direct
_atom_sites_solution_secondary difmap
_audit_creation_method 'manual edited SHELXL-2014/6.cif file'
_audit_update_record
;
2015-04-15 deposited with the CCDC.
2015-06-12 downloaded from the CCDC.
;
_cell_angle_alpha 90
_cell_angle_beta 107.484(17)
_cell_angle_gamma 90
_cell_formula_units_Z 4
_cell_length_a 24.160(5)
_cell_length_b 15.240(3)
_cell_length_c 24.342(6)
_cell_measurement_reflns_used 50
_cell_measurement_temperature 95(2)
_cell_measurement_theta_max 16.46
_cell_measurement_theta_min 15.49
_cell_volume 8549(3)
_computing_cell_refinement 'local software'
_computing_data_collection 'local software'
_computing_data_reduction 'local software'
_computing_molecular_graphics 'modified ORTEP (Johnson, 1965)'
_computing_publication_material 'SHELXL-2014/6 (Sheldrick, 2014)'
_computing_structure_refinement 'SHELXL-2014/6 (Sheldrick, 2014)'
_computing_structure_solution 'SHELXS-97 (Sheldrick, 2008)'
_diffrn_ambient_temperature 95(2)
_diffrn_measured_fraction_theta_full 0.999
_diffrn_measured_fraction_theta_max 0.999
_diffrn_measurement_device 'four-circle diffractometer'
_diffrn_measurement_device_type Stoe
_diffrn_measurement_method '\w-2\q scans'
_diffrn_radiation_monochromator graphite
_diffrn_radiation_source 'fine-focus sealed tube'
_diffrn_radiation_type MoK\a
_diffrn_radiation_wavelength 0.71069
_diffrn_reflns_av_R_equivalents 0.0360
_diffrn_reflns_av_unetI/netI 0.1033
_diffrn_reflns_laue_measured_fraction_full 0.999
_diffrn_reflns_laue_measured_fraction_max 0.999
_diffrn_reflns_limit_h_max 27
_diffrn_reflns_limit_h_min -28
_diffrn_reflns_limit_k_max 18
_diffrn_reflns_limit_k_min -1
_diffrn_reflns_limit_l_max 28
_diffrn_reflns_limit_l_min -1
_diffrn_reflns_number 8732
_diffrn_reflns_point_group_measured_fraction_full 0.999
_diffrn_reflns_point_group_measured_fraction_max 0.999
_diffrn_reflns_theta_full 25.00
_diffrn_reflns_theta_max 25.00
_diffrn_reflns_theta_min 2.57
_diffrn_standards_decay_% 0.0
_diffrn_standards_interval_count 100
_diffrn_standards_number 3
_exptl_absorpt_coefficient_mu 0.128
_exptl_absorpt_correction_T_max 0.9588
_exptl_absorpt_correction_T_min 0.9007
_exptl_absorpt_correction_type empirical
_exptl_absorpt_process_details 'S. Parkin, B. Moezzi, H. Hope, J. Appl. Cryst. 28, 53-56 (1995)'
_exptl_crystal_colour colourless
_exptl_crystal_density_diffrn 1.210
_exptl_crystal_description block
_exptl_crystal_F_000 3312
_exptl_crystal_size_max 0.480
_exptl_crystal_size_mid 0.350
_exptl_crystal_size_min 0.300
_refine_diff_density_max 0.230
_refine_diff_density_min -0.310
_refine_diff_density_rms 0.055
_refine_ls_extinction_method none
_refine_ls_goodness_of_fit_ref 1.013
_refine_ls_hydrogen_treatment refU
_refine_ls_matrix_type full
_refine_ls_number_parameters 553
_refine_ls_number_reflns 7517
_refine_ls_number_restraints 2
_refine_ls_restrained_S_all 1.013
_refine_ls_R_factor_all 0.1027
_refine_ls_R_factor_gt 0.0545
_refine_ls_shift/su_max 0.001
_refine_ls_shift/su_mean 0.000
_refine_ls_structure_factor_coef Fsqd
_refine_ls_weighting_details 'w=1/[\s^2^(Fo^2^)+(0.0336P)^2^+1.5283P] where P=(Fo^2^+2Fc^2^)/3'
_refine_ls_weighting_scheme calc
_refine_ls_wR_factor_gt 0.1054
_refine_ls_wR_factor_ref 0.1251
_reflns_Friedel_coverage 0.000
_reflns_number_gt 4841
_reflns_number_total 7517
_reflns_threshold_expression 'I > 2\s(I)'
_cod_data_source_file c5dt01992c2.cif
_cod_data_source_block S109N
_cod_depositor_comments 'Adding full bibliography for 7035423--7035427.cif.'
_cod_database_code 7035423
_shelx_space_group_comment
;
The symmetry employed for this shelxl refinement is uniquely defined
by the following loop, which should always be used as a source of
symmetry information in preference to the above space-group names.
They are only intended as comments.
;
_shelx_estimated_absorpt_t_min 0.941
_shelx_estimated_absorpt_t_max 0.963
_shelxl_version_number 2014/6

loop_
_space_group_symop_operation_xyz
'x, y, z'
'x+1/2, -y, z'
'x+1/2, y+1/2, z+1/2'
'x+1, -y+1/2, z+1/2'
'-x, -y, -z'
'-x-1/2, y, -z'
'-x+1/2, -y+1/2, -z+1/2'
'-x, y+1/2, -z+1/2'

loop_
_atom_site_label
_atom_site_type_symbol
_atom_site_fract_x
_atom_site_fract_y
_atom_site_fract_z
_atom_site_U_iso_or_equiv
_atom_site_adp_type
_atom_site_occupancy
_atom_site_site_symmetry_order
_atom_site_calc_flag
_atom_site_refinement_flags_posn
_atom_site_refinement_flags_adp
_atom_site_refinement_flags_occupancy
Si1 Si 0.25897(3) 0.44909(5) 0.44450(4) 0.0177(2) Uani 1 1 d . . .
Si2 Si 0.18840(4) 0.78271(6) 0.47426(4) 0.0194(2) Uani 1 1 d . . .
O1 O 0.2500 0.39409(18) 0.5000 0.0198(7) Uani 1 2 d S T P
O2 O 0.19155(8) 0.47343(12) 0.40324(9) 0.0211(5) Uani 1 1 d D . .
H2 H 0.16715(19) 0.4325(3) 0.3966(13) 0.036(10) Uiso 1 1 d D . .
O3 O 0.28798(8) 0.54224(13) 0.46207(8) 0.0206(5) Uani 1 1 d . . .
O4 O 0.2500 0.83780(18) 0.5000 0.0205(7) Uani 1 2 d S T P
O5 O 0.16802(8) 0.75664(12) 0.53196(8) 0.0227(5) Uani 1 1 d D . .
H5 H 0.1623(4) 0.8010(3) 0.5500(2) 0.053(13) Uiso 1 1 d D . .
O6 O 0.19745(8) 0.69064(13) 0.44863(8) 0.0226(5) Uani 1 1 d . . .
Li1 Li 0.2712(2) 0.6583(4) 0.4404(2) 0.0306(13) Uani 1 1 d . . .
Li2 Li 0.3177(2) 0.5733(4) 0.5412(2) 0.0288(13) Uani 1 1 d . . .
C11 C 0.30133(12) 0.38313(19) 0.40548(12) 0.0202(7) Uani 1 1 d . . .
C12 C 0.27716(12) 0.3397(2) 0.35258(13) 0.0236(7) Uani 1 1 d . . .
C13 C 0.31221(13) 0.3108(2) 0.32012(14) 0.0344(9) Uani 1 1 d . . .
H13 H 0.2952 0.2819 0.2844 0.030(5) Uiso 1 1 calc R U .
C14 C 0.37178(14) 0.3236(2) 0.33945(14) 0.0381(9) Uani 1 1 d . . .
H14 H 0.3953 0.3063 0.3164 0.030(5) Uiso 1 1 calc R U .
C15 C 0.39649(13) 0.3619(2) 0.39249(14) 0.0298(8) Uani 1 1 d . . .
H15 H 0.4374 0.3694 0.4062 0.030(5) Uiso 1 1 calc R U .
C16 C 0.36254(12) 0.3895(2) 0.42598(13) 0.0210(7) Uani 1 1 d . . .
C21 C 0.21317(12) 0.3198(2) 0.32928(13) 0.0214(7) Uani 1 1 d . . .
C22 C 0.17745(13) 0.3679(2) 0.28276(13) 0.0247(7) Uani 1 1 d . . .
C23 C 0.11885(13) 0.3460(2) 0.26121(14) 0.0291(8) Uani 1 1 d . . .
H23 H 0.0944 0.3802 0.2310 0.027(6) Uiso 1 1 calc R U .
C24 C 0.09512(13) 0.2756(2) 0.28252(13) 0.0269(8) Uani 1 1 d . . .
C25 C 0.13148(13) 0.2283(2) 0.32773(13) 0.0276(8) Uani 1 1 d . . .
H25 H 0.1160 0.1797 0.3427 0.027(6) Uiso 1 1 calc R U .
C26 C 0.18981(13) 0.2494(2) 0.35202(13) 0.0256(8) Uani 1 1 d . . .
C27 C 0.20186(15) 0.4415(2) 0.25567(15) 0.0387(9) Uani 1 1 d . . .
H271 H 0.2195 0.4172 0.2276 0.045(6) Uiso 1 1 calc R U .
H272 H 0.2314 0.4731 0.2856 0.045(6) Uiso 1 1 calc R U .
H273 H 0.1706 0.4819 0.2362 0.045(6) Uiso 1 1 calc R U .
C28 C 0.03195(13) 0.2523(2) 0.25735(15) 0.0389(10) Uani 1 1 d . . .
H281 H 0.0276 0.1884 0.2563 0.071(8) Uiso 1 1 calc R U .
H282 H 0.0174 0.2758 0.2182 0.071(8) Uiso 1 1 calc R U .
H283 H 0.0098 0.2776 0.2812 0.071(8) Uiso 1 1 calc R U .
C29 C 0.22754(14) 0.1945(2) 0.40051(14) 0.0353(9) Uani 1 1 d . . .
H291 H 0.2611 0.1728 0.3898 0.058(7) Uiso 1 1 calc R U .
H292 H 0.2051 0.1447 0.4078 0.058(7) Uiso 1 1 calc R U .
H293 H 0.2410 0.2304 0.4354 0.058(7) Uiso 1 1 calc R U .
C31 C 0.39384(12) 0.4206(2) 0.48653(13) 0.0204(7) Uani 1 1 d . . .
C32 C 0.41711(12) 0.5053(2) 0.49734(13) 0.0210(7) Uani 1 1 d . . .
C33 C 0.44458(12) 0.5296(2) 0.55433(13) 0.0226(7) Uani 1 1 d . . .
H33 H 0.4585 0.5880 0.5620 0.025(6) Uiso 1 1 calc R U .
C34 C 0.45245(12) 0.4721(2) 0.60033(13) 0.0232(7) Uani 1 1 d . . .
C35 C 0.43118(12) 0.3875(2) 0.58821(13) 0.0240(7) Uani 1 1 d . . .
H35 H 0.4368 0.3466 0.6188 0.025(6) Uiso 1 1 calc R U .
C36 C 0.40161(12) 0.3610(2) 0.53198(13) 0.0204(7) Uani 1 1 d . . .
C37 C 0.41283(13) 0.5703(2) 0.44942(13) 0.0261(8) Uani 1 1 d . . .
H371 H 0.4488 0.5690 0.4386 0.040(6) Uiso 1 1 calc R U .
H372 H 0.4069 0.6293 0.4626 0.040(6) Uiso 1 1 calc R U .
H373 H 0.3800 0.5546 0.4160 0.040(6) Uiso 1 1 calc R U .
C38 C 0.48464(14) 0.4996(2) 0.66139(13) 0.0355(9) Uani 1 1 d . . .
H381 H 0.4669 0.4714 0.6882 0.063(7) Uiso 1 1 calc R U .
H382 H 0.4825 0.5635 0.6648 0.063(7) Uiso 1 1 calc R U .
H383 H 0.5254 0.4816 0.6707 0.063(7) Uiso 1 1 calc R U .
C39 C 0.37861(13) 0.2686(2) 0.52128(14) 0.0288(8) Uani 1 1 d . . .
H391 H 0.3361 0.2696 0.5107 0.034(5) Uiso 1 1 calc R U .
H392 H 0.3941 0.2336 0.5563 0.034(5) Uiso 1 1 calc R U .
H393 H 0.3906 0.2425 0.4898 0.034(5) Uiso 1 1 calc R U .
C41 C 0.13341(12) 0.85360(19) 0.42087(12) 0.0202(7) Uani 1 1 d . . .
C42 C 0.08815(12) 0.9010(2) 0.43301(13) 0.0217(7) Uani 1 1 d . . .
C43 C 0.04794(14) 0.9477(2) 0.39009(14) 0.0315(8) Uani 1 1 d . . .
H43 H 0.0178 0.9790 0.3991 0.033(5) Uiso 1 1 calc R U .
C44 C 0.05132(14) 0.9492(2) 0.33433(14) 0.0368(9) Uani 1 1 d . . .
H44 H 0.0236 0.9813 0.3053 0.033(5) Uiso 1 1 calc R U .
C45 C 0.09520(13) 0.9040(2) 0.32104(14) 0.0321(8) Uani 1 1 d . . .
H45 H 0.0977 0.9056 0.2828 0.033(5) Uiso 1 1 calc R U .
C46 C 0.13585(12) 0.8558(2) 0.36315(13) 0.0232(7) Uani 1 1 d . . .
C51 C 0.08038(12) 0.9032(2) 0.49198(13) 0.0229(7) Uani 1 1 d . . .
C52 C 0.04492(13) 0.8408(2) 0.50692(14) 0.0264(8) Uani 1 1 d . . .
C53 C 0.03964(14) 0.8411(2) 0.56248(15) 0.0321(8) Uani 1 1 d . . .
H53 H 0.0163 0.7979 0.5729 0.043(7) Uiso 1 1 calc R U .
C54 C 0.06784(14) 0.9035(2) 0.60277(14) 0.0329(9) Uani 1 1 d . . .
C55 C 0.10052(14) 0.9671(2) 0.58634(14) 0.0336(9) Uani 1 1 d . . .
H55 H 0.1186 1.0114 0.6131 0.043(7) Uiso 1 1 calc R U .
C56 C 0.10767(13) 0.9679(2) 0.53152(14) 0.0271(8) Uani 1 1 d . . .
C57 C 0.01269(15) 0.7743(2) 0.46422(15) 0.0394(9) Uani 1 1 d . . .
H571 H -0.0190 0.8030 0.4349 0.061(7) Uiso 1 1 calc R U .
H572 H -0.0033 0.7293 0.4840 0.061(7) Uiso 1 1 calc R U .
H573 H 0.0392 0.7468 0.4458 0.061(7) Uiso 1 1 calc R U .
C58 C 0.06387(16) 0.8986(3) 0.66376(15) 0.0486(11) Uani 1 1 d . . .
H581 H 0.0948 0.8605 0.6870 0.093(9) Uiso 1 1 calc R U .
H582 H 0.0260 0.8746 0.6630 0.093(9) Uiso 1 1 calc R U .
H583 H 0.0683 0.9575 0.6806 0.093(9) Uiso 1 1 calc R U .
C59 C 0.14411(15) 1.0369(2) 0.51488(15) 0.0389(9) Uani 1 1 d . . .
H591 H 0.1780 1.0092 0.5078 0.054(7) Uiso 1 1 calc R U .
H592 H 0.1571 1.0797 0.5462 0.054(7) Uiso 1 1 calc R U .
H593 H 0.1210 1.0667 0.4798 0.054(7) Uiso 1 1 calc R U .
C61 C 0.18342(12) 0.8113(2) 0.34652(12) 0.0224(7) Uani 1 1 d . . .
C62 C 0.17871(14) 0.7229(2) 0.32890(13) 0.0267(8) Uani 1 1 d . . .
C63 C 0.22634(14) 0.6835(2) 0.31798(13) 0.0294(8) Uani 1 1 d . . .
H63 H 0.2237 0.6233 0.3073 0.022(6) Uiso 1 1 calc R U .
C64 C 0.27741(14) 0.7282(2) 0.32201(13) 0.0294(8) Uani 1 1 d . . .
C65 C 0.27966(14) 0.8168(2) 0.33612(13) 0.0294(8) Uani 1 1 d . . .
H65 H 0.3135 0.8494 0.3373 0.022(6) Uiso 1 1 calc R U .
C66 C 0.23374(14) 0.8590(2) 0.34856(13) 0.0262(8) Uani 1 1 d . . .
C67 C 0.12370(13) 0.6717(2) 0.32238(14) 0.0330(9) Uani 1 1 d . . .
H671 H 0.0946 0.6884 0.2863 0.055(7) Uiso 1 1 calc R U .
H672 H 0.1089 0.6848 0.3548 0.055(7) Uiso 1 1 calc R U .
H673 H 0.1318 0.6088 0.3218 0.055(7) Uiso 1 1 calc R U .
C68 C 0.32861(14) 0.6825(2) 0.31099(14) 0.0392(9) Uani 1 1 d . . .
H681 H 0.3311 0.6992 0.2729 0.058(7) Uiso 1 1 calc R U .
H682 H 0.3235 0.6188 0.3123 0.058(7) Uiso 1 1 calc R U .
H683 H 0.3644 0.6998 0.3406 0.058(7) Uiso 1 1 calc R U .
C69 C 0.23822(14) 0.9549(2) 0.36478(15) 0.0338(9) Uani 1 1 d . . .
H691 H 0.2080 0.9880 0.3364 0.043(6) Uiso 1 1 calc R U .
H692 H 0.2765 0.9772 0.3655 0.043(6) Uiso 1 1 calc R U .
H693 H 0.2330 0.9619 0.4030 0.043(6) Uiso 1 1 calc R U .

loop_
_atom_site_aniso_label
_atom_site_aniso_U_11
_atom_site_aniso_U_22
_atom_site_aniso_U_33
_atom_site_aniso_U_23
_atom_site_aniso_U_13
_atom_site_aniso_U_12
Si1 0.0176(4) 0.0180(4) 0.0166(4) -0.0008(4) 0.0036(3) 0.0006(4)
Si2 0.0186(4) 0.0190(5) 0.0192(5) -0.0006(4) 0.0035(4) 0.0015(4)
O1 0.0181(15) 0.0195(16) 0.0207(16) 0.000 0.0042(13) 0.000
O2 0.0180(11) 0.0199(12) 0.0242(12) -0.0027(10) 0.0048(9) -0.0014(10)
O3 0.0225(11) 0.0179(11) 0.0200(11) -0.0037(10) 0.0042(9) -0.0002(9)
O4 0.0184(15) 0.0173(16) 0.0232(16) 0.000 0.0022(13) 0.000
O5 0.0252(12) 0.0217(12) 0.0212(12) -0.0007(10) 0.0070(10) 0.0024(10)
O6 0.0230(11) 0.0187(11) 0.0245(12) -0.0016(10) 0.0046(9) 0.0032(9)
Li1 0.027(3) 0.027(3) 0.035(3) -0.005(3) 0.006(3) 0.000(2)
Li2 0.036(3) 0.027(3) 0.023(3) 0.003(3) 0.007(3) -0.005(3)
C11 0.0200(16) 0.0188(17) 0.0197(17) 0.0014(14) 0.0025(13) -0.0002(13)
C12 0.0220(17) 0.0250(18) 0.0223(17) -0.0040(15) 0.0043(14) 0.0033(14)
C13 0.0256(18) 0.048(2) 0.0260(19) -0.0201(18) 0.0026(15) -0.0003(17)
C14 0.0262(19) 0.058(3) 0.033(2) -0.0206(19) 0.0131(16) 0.0048(18)
C15 0.0171(16) 0.042(2) 0.0301(19) -0.0048(17) 0.0065(15) -0.0002(16)
C16 0.0220(16) 0.0195(17) 0.0211(17) -0.0034(14) 0.0059(14) 0.0002(14)
C21 0.0203(16) 0.0238(17) 0.0199(17) -0.0102(15) 0.0054(13) 0.0018(14)
C22 0.0268(18) 0.0225(18) 0.0227(18) -0.0082(15) 0.0039(14) 0.0006(15)
C23 0.0260(18) 0.034(2) 0.0216(18) -0.0042(16) -0.0014(15) 0.0070(16)
C24 0.0221(17) 0.032(2) 0.0253(18) -0.0107(16) 0.0058(15) 0.0003(15)
C25 0.0307(18) 0.0260(19) 0.0270(18) -0.0065(16) 0.0101(15) -0.0052(16)
C26 0.0268(18) 0.0267(19) 0.0225(18) -0.0075(15) 0.0061(15) 0.0008(15)
C27 0.039(2) 0.035(2) 0.036(2) -0.0014(19) 0.0017(17) -0.0053(18)
C28 0.0225(18) 0.052(3) 0.040(2) -0.010(2) 0.0061(16) -0.0009(17)
C29 0.037(2) 0.029(2) 0.034(2) 0.0020(17) 0.0032(17) 0.0007(17)
C31 0.0130(15) 0.0259(18) 0.0220(17) -0.0018(15) 0.0050(13) 0.0023(14)
C32 0.0145(15) 0.0251(18) 0.0231(17) 0.0024(15) 0.0055(13) -0.0002(14)
C33 0.0167(16) 0.0222(18) 0.0275(18) -0.0037(15) 0.0044(14) -0.0024(14)
C34 0.0173(16) 0.0323(19) 0.0185(17) -0.0015(15) 0.0029(13) 0.0015(15)
C35 0.0186(16) 0.0277(19) 0.0231(17) 0.0071(16) 0.0025(14) 0.0047(14)
C36 0.0141(15) 0.0231(17) 0.0241(17) -0.0021(15) 0.0060(13) 0.0023(13)
C37 0.0223(17) 0.0259(19) 0.0280(19) 0.0042(16) 0.0043(14) 0.0004(14)
C38 0.034(2) 0.042(2) 0.0250(19) -0.0048(17) 0.0005(16) -0.0040(17)
C39 0.0273(18) 0.0252(18) 0.032(2) 0.0036(16) 0.0054(15) 0.0013(15)
C41 0.0195(16) 0.0194(17) 0.0191(17) -0.0040(14) 0.0017(13) -0.0024(14)
C42 0.0208(16) 0.0187(17) 0.0227(17) -0.0017(14) 0.0023(14) 0.0017(14)
C43 0.0286(18) 0.038(2) 0.0261(19) 0.0004(17) 0.0048(15) 0.0127(17)
C44 0.034(2) 0.046(2) 0.0258(19) 0.0039(18) 0.0019(16) 0.0187(18)
C45 0.034(2) 0.040(2) 0.0208(18) 0.0016(17) 0.0058(15) 0.0112(17)
C46 0.0219(17) 0.0223(18) 0.0224(17) -0.0008(15) 0.0022(14) 0.0025(14)
C51 0.0203(16) 0.0226(17) 0.0232(18) 0.0026(15) 0.0027(14) 0.0103(14)
C52 0.0209(17) 0.0264(19) 0.032(2) -0.0012(16) 0.0076(15) 0.0044(15)
C53 0.0274(18) 0.034(2) 0.038(2) 0.0051(18) 0.0141(16) 0.0078(16)
C54 0.034(2) 0.038(2) 0.030(2) 0.0026(18) 0.0140(16) 0.0124(18)
C55 0.037(2) 0.036(2) 0.0241(19) -0.0033(17) 0.0033(16) 0.0094(18)
C56 0.0288(18) 0.0229(19) 0.0274(19) 0.0016(16) 0.0052(15) 0.0076(15)
C57 0.037(2) 0.037(2) 0.045(2) -0.0046(19) 0.0117(18) -0.0086(18)
C58 0.050(2) 0.065(3) 0.034(2) 0.011(2) 0.0183(19) 0.019(2)
C59 0.050(2) 0.0224(19) 0.034(2) -0.0018(17) -0.0022(18) -0.0047(18)
C61 0.0236(17) 0.0294(19) 0.0138(16) -0.0007(15) 0.0048(13) 0.0036(15)
C62 0.0324(18) 0.0281(19) 0.0176(17) -0.0005(15) 0.0045(14) 0.0045(16)
C63 0.038(2) 0.030(2) 0.0179(17) -0.0023(16) 0.0049(15) 0.0104(17)
C64 0.0295(19) 0.044(2) 0.0136(17) 0.0009(16) 0.0045(14) 0.0104(17)
C65 0.0250(18) 0.042(2) 0.0201(18) 0.0022(17) 0.0056(15) 0.0009(17)
C66 0.0310(19) 0.0318(19) 0.0142(16) 0.0007(15) 0.0045(14) 0.0049(16)
C67 0.034(2) 0.029(2) 0.031(2) -0.0068(17) 0.0029(16) -0.0013(16)
C68 0.039(2) 0.052(2) 0.029(2) 0.0036(19) 0.0138(17) 0.0135(19)
C69 0.037(2) 0.033(2) 0.033(2) 0.0024(18) 0.0123(16) 0.0009(17)

loop_
_atom_type_symbol
_atom_type_description
_atom_type_scat_dispersion_real
_atom_type_scat_dispersion_imag
_atom_type_scat_source
C C 0.0033 0.0016 'International Tables Vol C Tables 4.2.6.8 and 6.1.1.4'
H H 0.0000 0.0000 'International Tables Vol C Tables 4.2.6.8 and 6.1.1.4'
Li Li -0.0003 0.0001 'International Tables Vol C Tables 4.2.6.8 and 6.1.1.4'
O O 0.0106 0.0060 'International Tables Vol C Tables 4.2.6.8 and 6.1.1.4'
Si Si 0.0817 0.0704 'International Tables Vol C Tables 4.2.6.8 and 6.1.1.4'

loop_
_geom_angle_atom_site_label_1
_geom_angle_atom_site_label_2
_geom_angle_atom_site_label_3
_geom_angle
_geom_angle_site_symmetry_1
_geom_angle_site_symmetry_3
_geom_angle_publ_flag
O3 Si1 O1 112.85(11) . . yes
O3 Si1 O2 103.58(10) . . yes
O1 Si1 O2 104.97(8) . . yes
O3 Si1 C11 110.57(12) . . yes
O1 Si1 C11 111.40(12) . . yes
O2 Si1 C11 113.15(12) . . yes
O6 Si2 O4 112.60(11) . . yes
O6 Si2 O5 103.41(11) . . yes
O4 Si2 O5 105.10(8) . . yes
O6 Si2 C41 112.85(12) . . yes
O4 Si2 C41 109.60(12) . . yes
O5 Si2 C41 112.94(12) . . yes
Si1 O1 Si1 119.29(17) . 6_656 yes
Si1 O2 Li2 92.67(17) . 6_656 yes
Si1 O2 H2 116.8(9) . . yes
Li2 O2 H2 117.4(18) 6_656 . ?
Si1 O3 Li1 137.4(2) . . yes
Si1 O3 Li2 119.9(2) . . yes
Li1 O3 Li2 92.0(2) . . yes
Si1 O3 Li2 78.58(14) . 6_656 ?
Li1 O3 Li2 71.7(2) . 6_656 ?
Li2 O3 Li2 93.1(2) . 6_656 ?
Si2 O4 Si2 119.20(17) . 6_656 yes
Si2 O5 Li1 94.97(18) . 6_656 yes
Si2 O5 H5 112.6(5) . . yes
Li1 O5 H5 128.8(6) 6_656 . ?
Si2 O6 Li2 138.4(2) . 6_656 yes
Si2 O6 Li1 120.9(2) . . yes
Li2 O6 Li1 89.6(2) 6_656 . yes
Si2 O6 Li1 77.94(15) . 6_656 ?
Li2 O6 Li1 71.9(2) 6_656 6_656 ?
Li1 O6 Li1 94.0(2) . 6_656 ?
O3 Li1 O6 110.2(3) . . yes
O3 Li1 O5 121.7(3) . 6_656 yes
O6 Li1 O5 111.8(3) . 6_656 yes
O3 Li1 O6 85.1(2) . 6_656 ?
O6 Li1 O6 80.4(2) . 6_656 ?
O5 Li1 O6 64.59(16) 6_656 6_656 ?
O3 Li1 Li2 66.8(2) . 6_656 ?
O6 Li1 Li2 44.29(17) . 6_656 ?
O5 Li1 Li2 146.1(3) 6_656 6_656 ?
O6 Li1 Li2 85.1(2) 6_656 6_656 ?
O3 Li1 Li2 44.66(18) . . ?
O6 Li1 Li2 100.0(3) . . ?
O5 Li1 Li2 89.5(2) 6_656 . ?
O6 Li1 Li2 40.78(15) 6_656 . ?
Li2 Li1 Li2 75.5(2) 6_656 . ?
O3 Li1 Li1 81.43(19) . 6_656 ?
O6 Li1 Li1 51.25(17) . 6_656 ?
O5 Li1 Li1 95.2(2) 6_656 6_656 ?
O6 Li1 Li1 34.73(12) 6_656 6_656 ?
Li2 Li1 Li1 51.83(17) 6_656 6_656 ?
Li2 Li1 Li1 50.69(18) . 6_656 ?
O6 Li2 O3 110.2(3) 6_656 . ?
O6 Li2 O2 123.4(3) 6_656 6_656 yes
O3 Li2 O2 113.1(3) . 6_656 ?
O6 Li2 O3 87.0(2) 6_656 6_656 ?
O3 Li2 O3 81.6(2) . 6_656 ?
O2 Li2 O3 65.71(16) 6_656 6_656 ?
O6 Li2 Li1 46.09(18) 6_656 6_656 ?
O3 Li2 Li1 102.4(3) . 6_656 ?
O2 Li2 Li1 89.8(2) 6_656 6_656 ?
O3 Li2 Li1 41.50(15) 6_656 6_656 ?
O6 Li2 Li1 67.3(2) 6_656 . ?
O3 Li2 Li1 43.34(17) . . ?
O2 Li2 Li1 147.1(3) 6_656 . ?
O3 Li2 Li1 85.6(2) 6_656 . ?
Li1 Li2 Li1 77.5(3) 6_656 . ?
O6 Li2 Li2 83.19(18) 6_656 6_656 ?
O3 Li2 Li2 51.54(16) . 6_656 ?
O2 Li2 Li2 96.6(2) 6_656 6_656 ?
O3 Li2 Li2 35.33(13) 6_656 6_656 ?
Li1 Li2 Li2 52.85(18) 6_656 6_656 ?
Li1 Li2 Li2 51.68(17) . 6_656 ?
C12 C11 C16 117.2(3) . . ?
C12 C11 Si1 125.0(2) . . ?
C16 C11 Si1 117.0(2) . . ?
C13 C12 C11 120.8(3) . . ?
C13 C12 C21 116.9(3) . . ?
C11 C12 C21 122.3(3) . . ?
C14 C13 C12 120.6(3) . . ?
C14 C13 H13 119.7 . . ?
C12 C13 H13 119.7 . . ?
C15 C14 C13 119.4(3) . . ?
C15 C14 H14 120.3 . . ?
C13 C14 H14 120.3 . . ?
C14 C15 C16 120.9(3) . . ?
C14 C15 H15 119.5 . . ?
C16 C15 H15 119.5 . . ?
C15 C16 C11 120.8(3) . . ?
C15 C16 C31 117.2(3) . . ?
C11 C16 C31 121.8(3) . . ?
C26 C21 C22 119.7(3) . . ?
C26 C21 C12 119.6(3) . . ?
C22 C21 C12 120.6(3) . . ?
C23 C22 C21 119.0(3) . . ?
C23 C22 C27 120.0(3) . . ?
C21 C22 C27 120.9(3) . . ?
C24 C23 C22 122.1(3) . . ?
C24 C23 H23 118.9 . . ?
C22 C23 H23 118.9 . . ?
C25 C24 C23 117.6(3) . . ?
C25 C24 C28 121.6(3) . . ?
C23 C24 C28 120.8(3) . . ?
C24 C25 C26 122.4(3) . . ?
C24 C25 H25 118.8 . . ?
C26 C25 H25 118.8 . . ?
C25 C26 C21 119.0(3) . . ?
C25 C26 C29 120.0(3) . . ?
C21 C26 C29 120.9(3) . . ?
C22 C27 H271 109.5 . . ?
C22 C27 H272 109.5 . . ?
H271 C27 H272 109.5 . . ?
C22 C27 H273 109.5 . . ?
H271 C27 H273 109.5 . . ?
H272 C27 H273 109.5 . . ?
C24 C28 H281 109.5 . . ?
C24 C28 H282 109.5 . . ?
H281 C28 H282 109.5 . . ?
C24 C28 H283 109.5 . . ?
H281 C28 H283 109.5 . . ?
H282 C28 H283 109.5 . . ?
C26 C29 H291 109.5 . . ?
C26 C29 H292 109.5 . . ?
H291 C29 H292 109.5 . . ?
C26 C29 H293 109.5 . . ?
H291 C29 H293 109.5 . . ?
H292 C29 H293 109.5 . . ?
C36 C31 C32 119.9(3) . . ?
C36 C31 C16 118.4(3) . . ?
C32 C31 C16 121.7(3) . . ?
C33 C32 C31 118.4(3) . . ?
C33 C32 C37 119.7(3) . . ?
C31 C32 C37 121.9(3) . . ?
C34 C33 C32 122.9(3) . . ?
C34 C33 H33 118.6 . . ?
C32 C33 H33 118.6 . . ?
C35 C34 C33 117.6(3) . . ?
C35 C34 C38 120.9(3) . . ?
C33 C34 C38 121.5(3) . . ?
C34 C35 C36 121.6(3) . . ?
C34 C35 H35 119.2 . . ?
C36 C35 H35 119.2 . . ?
C31 C36 C35 119.5(3) . . ?
C31 C36 C39 121.0(3) . . ?
C35 C36 C39 119.5(3) . . ?
C32 C37 H371 109.5 . . ?
C32 C37 H372 109.5 . . ?
H371 C37 H372 109.5 . . ?
C32 C37 H373 109.5 . . ?
H371 C37 H373 109.5 . . ?
H372 C37 H373 109.5 . . ?
C34 C38 H381 109.5 . . ?
C34 C38 H382 109.5 . . ?
H381 C38 H382 109.5 . . ?
C34 C38 H383 109.5 . . ?
H381 C38 H383 109.5 . . ?
H382 C38 H383 109.5 . . ?
C36 C39 H391 109.5 . . ?
C36 C39 H392 109.5 . . ?
H391 C39 H392 109.5 . . ?
C36 C39 H393 109.5 . . ?
H391 C39 H393 109.5 . . ?
H392 C39 H393 109.5 . . ?
C42 C41 C46 117.2(3) . . ?
C42 C41 Si2 125.1(2) . . ?
C46 C41 Si2 117.5(2) . . ?
C43 C42 C41 121.0(3) . . ?
C43 C42 C51 116.5(3) . . ?
C41 C42 C51 122.5(3) . . ?
C44 C43 C42 120.8(3) . . ?
C44 C43 H43 119.6 . . ?
C42 C43 H43 119.6 . . ?
C45 C44 C43 119.8(3) . . ?
C45 C44 H44 120.1 . . ?
C43 C44 H44 120.1 . . ?
C44 C45 C46 120.7(3) . . ?
C44 C45 H45 119.7 . . ?
C46 C45 H45 119.7 . . ?
C45 C46 C41 120.6(3) . . ?
C45 C46 C61 118.0(3) . . ?
C41 C46 C61 121.4(3) . . ?
C56 C51 C52 120.0(3) . . ?
C56 C51 C42 120.4(3) . . ?
C52 C51 C42 119.7(3) . . ?
C53 C52 C51 119.4(3) . . ?
C53 C52 C57 119.8(3) . . ?
C51 C52 C57 120.9(3) . . ?
C54 C53 C52 121.2(3) . . ?
C54 C53 H53 119.4 . . ?
C52 C53 H53 119.4 . . ?
C55 C54 C53 118.5(3) . . ?
C55 C54 C58 121.8(3) . . ?
C53 C54 C58 119.7(3) . . ?
C54 C55 C56 121.9(3) . . ?
C54 C55 H55 119.0 . . ?
C56 C55 H55 119.0 . . ?
C55 C56 C51 118.9(3) . . ?
C55 C56 C59 121.0(3) . . ?
C51 C56 C59 120.1(3) . . ?
C52 C57 H571 109.5 . . ?
C52 C57 H572 109.5 . . ?
H571 C57 H572 109.5 . . ?
C52 C57 H573 109.5 . . ?
H571 C57 H573 109.5 . . ?
H572 C57 H573 109.5 . . ?
C54 C58 H581 109.5 . . ?
C54 C58 H582 109.5 . . ?
H581 C58 H582 109.5 . . ?
C54 C58 H583 109.5 . . ?
H581 C58 H583 109.5 . . ?
H582 C58 H583 109.5 . . ?
C56 C59 H591 109.5 . . ?
C56 C59 H592 109.5 . . ?
H591 C59 H592 109.5 . . ?
C56 C59 H593 109.5 . . ?
H591 C59 H593 109.5 . . ?
H592 C59 H593 109.5 . . ?
C66 C61 C62 119.7(3) . . ?
C66 C61 C46 118.9(3) . . ?
C62 C61 C46 121.3(3) . . ?
C63 C62 C61 118.3(3) . . ?
C63 C62 C67 120.7(3) . . ?
C61 C62 C67 121.0(3) . . ?
C64 C63 C62 122.9(3) . . ?
C64 C63 H63 118.5 . . ?
C62 C63 H63 118.5 . . ?
C63 C64 C65 117.5(3) . . ?
C63 C64 C68 121.3(3) . . ?
C65 C64 C68 121.2(3) . . ?
C64 C65 C66 121.9(3) . . ?
C64 C65 H65 119.1 . . ?
C66 C65 H65 119.1 . . ?
C65 C66 C61 119.4(3) . . ?
C65 C66 C69 120.4(3) . . ?
C61 C66 C69 120.3(3) . . ?
C62 C67 H671 109.5 . . ?
C62 C67 H672 109.5 . . ?
H671 C67 H672 109.5 . . ?
C62 C67 H673 109.5 . . ?
H671 C67 H673 109.5 . . ?
H672 C67 H673 109.5 . . ?
C64 C68 H681 109.5 . . ?
C64 C68 H682 109.5 . . ?
H681 C68 H682 109.5 . . ?
C64 C68 H683 109.5 . . ?
H681 C68 H683 109.5 . . ?
H682 C68 H683 109.5 . . ?
C66 C69 H691 109.5 . . ?
C66 C69 H692 109.5 . . ?
H691 C69 H692 109.5 . . ?
C66 C69 H693 109.5 . . ?
H691 C69 H693 109.5 . . ?
H692 C69 H693 109.5 . . ?

loop_
_geom_bond_atom_site_label_1
_geom_bond_atom_site_label_2
_geom_bond_distance
_geom_bond_site_symmetry_2
_geom_bond_publ_flag
Si1 O3 1.584(2) . yes
Si1 O1 1.6586(16) . yes
Si1 O2 1.678(2) . yes
Si1 C11 1.882(3) . yes
Si2 O6 1.577(2) . yes
Si2 O4 1.6590(16) . yes
Si2 O5 1.670(2) . yes
Si2 C41 1.893(3) . yes
O2 Li2 2.092(6) 6_656 yes
O2 H2 0.84 . ?
O3 Li1 1.856(6) . yes
O3 Li2 1.901(6) . yes
O3 Li2 2.574(6) 6_656 ?
O5 Li1 2.064(6) 6_656 yes
O5 H5 0.84 . ?
O6 Li2 1.858(6) 6_656 yes
O6 Li1 1.917(6) . yes
O6 Li1 2.624(6) 6_656 ?
Li1 Li2 2.660(8) 6_656 ?
Li1 Li2 2.703(8) . ?
Li1 Li1 3.357(11) 6_656 ?
Li2 Li2 3.283(11) 6_656 ?
C11 C12 1.409(4) . ?
C11 C16 1.415(4) . ?
C12 C13 1.392(4) . ?
C12 C21 1.509(4) . ?
C13 C14 1.387(4) . ?
C13 H13 0.95 . ?
C14 C15 1.378(4) . ?
C14 H14 0.95 . ?
C15 C16 1.384(4) . ?
C15 H15 0.95 . ?
C16 C31 1.516(4) . ?
C21 C26 1.401(4) . ?
C21 C22 1.407(4) . ?
C22 C23 1.395(4) . ?
C22 C27 1.507(4) . ?
C23 C24 1.388(4) . ?
C23 H23 0.95 . ?
C24 C25 1.386(4) . ?
C24 C28 1.506(4) . ?
C25 C26 1.392(4) . ?
C25 H25 0.95 . ?
C26 C29 1.509(4) . ?
C27 H271 0.98 . ?
C27 H272 0.98 . ?
C27 H273 0.98 . ?
C28 H281 0.98 . ?
C28 H282 0.98 . ?
C28 H283 0.98 . ?
C29 H291 0.98 . ?
C29 H292 0.98 . ?
C29 H293 0.98 . ?
C31 C36 1.400(4) . ?
C31 C32 1.401(4) . ?
C32 C33 1.396(4) . ?
C32 C37 1.510(4) . ?
C33 C34 1.389(4) . ?
C33 H33 0.95 . ?
C34 C35 1.386(4) . ?
C34 C38 1.515(4) . ?
C35 C36 1.400(4) . ?
C35 H35 0.95 . ?
C36 C39 1.507(4) . ?
C37 H371 0.98 . ?
C37 H372 0.98 . ?
C37 H373 0.98 . ?
C38 H381 0.98 . ?
C38 H382 0.98 . ?
C38 H383 0.98 . ?
C39 H391 0.98 . ?
C39 H392 0.98 . ?
C39 H393 0.98 . ?
C41 C42 1.414(4) . ?
C41 C46 1.424(4) . ?
C42 C43 1.390(4) . ?
C42 C51 1.503(4) . ?
C43 C44 1.384(4) . ?
C43 H43 0.95 . ?
C44 C45 1.382(4) . ?
C44 H44 0.95 . ?
C45 C46 1.396(4) . ?
C45 H45 0.95 . ?
C46 C61 1.492(4) . ?
C51 C56 1.397(4) . ?
C51 C52 1.399(4) . ?
C52 C53 1.396(4) . ?
C52 C57 1.493(4) . ?
C53 C54 1.389(5) . ?
C53 H53 0.95 . ?
C54 C55 1.382(5) . ?
C54 C58 1.518(5) . ?
C55 C56 1.396(4) . ?
C55 H55 0.95 . ?
C56 C59 1.502(4) . ?
C57 H571 0.98 . ?
C57 H572 0.98 . ?
C57 H573 0.98 . ?
C58 H581 0.98 . ?
C58 H582 0.98 . ?
C58 H583 0.98 . ?
C59 H591 0.98 . ?
C59 H592 0.98 . ?
C59 H593 0.98 . ?
C61 C66 1.405(4) . ?
C61 C62 1.409(4) . ?
C62 C63 1.392(4) . ?
C62 C67 1.507(4) . ?
C63 C64 1.387(4) . ?
C63 H63 0.95 . ?
C64 C65 1.390(5) . ?
C64 C68 1.512(4) . ?
C65 C66 1.392(4) . ?
C65 H65 0.95 . ?
C66 C69 1.509(4) . ?
C67 H671 0.98 . ?
C67 H672 0.98 . ?
C67 H673 0.98 . ?
C68 H681 0.98 . ?
C68 H682 0.98 . ?
C68 H683 0.98 . ?
C69 H691 0.98 . ?
C69 H692 0.98 . ?
C69 H693 0.98 . ?

loop_
_geom_torsion_atom_site_label_1
_geom_torsion_atom_site_label_2
_geom_torsion_atom_site_label_3
_geom_torsion_atom_site_label_4
_geom_torsion
_geom_torsion_site_symmetry_1
_geom_torsion_site_symmetry_4
_geom_torsion_publ_flag
O3 Si1 O1 Si1 28.34(8) . 6_656 yes
O2 Si1 O1 Si1 -83.77(8) . 6_656 ?
C11 Si1 O1 Si1 153.42(11) . 6_656 yes
O3 Si1 O2 Li2 -42.78(19) . 6_656 ?
O1 Si1 O2 Li2 75.78(19) . 6_656 ?
C11 Si1 O2 Li2 -162.54(19) . 6_656 yes
O1 Si1 O3 Li1 -124.9(3) . . ?
O2 Si1 O3 Li1 -12.0(3) . . yes
C11 Si1 O3 Li1 109.6(3) . . ?
O1 Si1 O3 Li2 8.3(2) . . yes
O2 Si1 O3 Li2 121.3(2) . . ?
C11 Si1 O3 Li2 -117.2(2) . . ?
O1 Si1 O3 Li2 -78.73(14) . 6_656 ?
O2 Si1 O3 Li2 34.23(15) . 6_656 ?
C11 Si1 O3 Li2 155.74(16) . 6_656 ?
O6 Si2 O4 Si2 -29.19(9) . 6_656 yes
O5 Si2 O4 Si2 82.68(8) . 6_656 ?
C41 Si2 O4 Si2 -155.67(11) . 6_656 yes
O6 Si2 O5 Li1 43.21(18) . 6_656 ?
O4 Si2 O5 Li1 -75.05(19) . 6_656 ?
C41 Si2 O5 Li1 165.51(18) . 6_656 yes
O4 Si2 O6 Li2 123.7(3) . 6_656 ?
O5 Si2 O6 Li2 10.8(3) . 6_656 yes
C41 Si2 O6 Li2 -111.6(3) . 6_656 ?
O4 Si2 O6 Li1 -7.8(3) . . yes
O5 Si2 O6 Li1 -120.7(2) . . ?
C41 Si2 O6 Li1 116.9(2) . . ?
O4 Si2 O6 Li1 79.65(14) . 6_656 ?
O5 Si2 O6 Li1 -33.26(14) . 6_656 ?
C41 Si2 O6 Li1 -155.63(16) . 6_656 ?
Si1 O3 Li1 O6 57.0(4) . . ?
Li2 O3 Li1 O6 -83.8(3) . . ?
Li2 O3 Li1 O6 8.9(2) 6_656 . ?
Si1 O3 Li1 O5 -169.06(19) . 6_656 yes
Li2 O3 Li1 O5 50.2(4) . 6_656 ?
Li2 O3 Li1 O5 142.8(4) 6_656 6_656 ?
Si1 O3 Li1 O6 134.9(2) . 6_656 ?
Li2 O3 Li1 O6 -5.8(2) . 6_656 ?
Li2 O3 Li1 O6 86.79(18) 6_656 6_656 ?
Si1 O3 Li1 Li2 48.1(3) . 6_656 ?
Li2 O3 Li1 Li2 -92.6(2) . 6_656 ?
Si1 O3 Li1 Li2 140.8(3) . . ?
Li2 O3 Li1 Li2 92.6(2) 6_656 . ?
Si1 O3 Li1 Li1 100.2(3) . 6_656 ?
Li2 O3 Li1 Li1 -40.6(2) . 6_656 ?
Li2 O3 Li1 Li1 52.01(18) 6_656 6_656 ?
O3 Si1 C11 C12 -130.1(3) . . ?
O1 Si1 C11 C12 103.5(3) . . ?
O2 Si1 C11 C12 -14.5(3) . . ?
O3 Si1 C11 C16 39.1(3) . . ?
O1 Si1 C11 C16 -87.3(2) . . ?
O2 Si1 C11 C16 154.7(2) . . ?
C16 C11 C12 C13 -4.9(5) . . ?
Si1 C11 C12 C13 164.3(3) . . ?
C16 C11 C12 C21 173.1(3) . . ?
Si1 C11 C12 C21 -17.6(4) . . ?
C11 C12 C13 C14 0.4(5) . . ?
C21 C12 C13 C14 -177.7(3) . . ?
C12 C13 C14 C15 2.9(6) . . ?
C13 C14 C15 C16 -1.6(5) . . ?
C14 C15 C16 C11 -3.1(5) . . ?
C14 C15 C16 C31 172.7(3) . . ?
C12 C11 C16 C15 6.2(5) . . ?
Si1 C11 C16 C15 -163.9(2) . . ?
C12 C11 C16 C31 -169.4(3) . . ?
Si1 C11 C16 C31 20.5(4) . . ?
C13 C12 C21 C26 100.7(4) . . ?
C11 C12 C21 C26 -77.4(4) . . ?
C13 C12 C21 C22 -75.6(4) . . ?
C11 C12 C21 C22 106.3(4) . . ?
C26 C21 C22 C23 1.8(4) . . ?
C12 C21 C22 C23 178.1(3) . . ?
C26 C21 C22 C27 -177.3(3) . . ?
C12 C21 C22 C27 -1.0(4) . . ?
C21 C22 C23 C24 -2.9(5) . . ?
C27 C22 C23 C24 176.2(3) . . ?
C22 C23 C24 C25 1.8(5) . . ?
C22 C23 C24 C28 -178.6(3) . . ?
C23 C24 C25 C26 0.4(5) . . ?
C28 C24 C25 C26 -179.3(3) . . ?
C24 C25 C26 C21 -1.4(5) . . ?
C24 C25 C26 C29 -178.9(3) . . ?
C22 C21 C26 C25 0.3(4) . . ?
C12 C21 C26 C25 -176.0(3) . . ?
C22 C21 C26 C29 177.8(3) . . ?
C12 C21 C26 C29 1.4(4) . . ?
C15 C16 C31 C36 -96.5(3) . . ?
C11 C16 C31 C36 79.3(4) . . ?
C15 C16 C31 C32 80.6(4) . . ?
C11 C16 C31 C32 -103.7(3) . . ?
C36 C31 C32 C33 -3.9(4) . . ?
C16 C31 C32 C33 179.0(3) . . ?
C36 C31 C32 C37 176.5(3) . . ?
C16 C31 C32 C37 -0.5(4) . . ?
C31 C32 C33 C34 3.5(4) . . ?
C37 C32 C33 C34 -177.0(3) . . ?
C32 C33 C34 C35 -0.8(4) . . ?
C32 C33 C34 C38 177.5(3) . . ?
C33 C34 C35 C36 -1.4(4) . . ?
C38 C34 C35 C36 -179.7(3) . . ?
C32 C31 C36 C35 1.9(4) . . ?
C16 C31 C36 C35 179.0(3) . . ?
C32 C31 C36 C39 -178.1(3) . . ?
C16 C31 C36 C39 -1.0(4) . . ?
C34 C35 C36 C31 0.9(4) . . ?
C34 C35 C36 C39 -179.1(3) . . ?
O6 Si2 C41 C42 133.8(2) . . ?
O4 Si2 C41 C42 -99.8(3) . . ?
O5 Si2 C41 C42 17.0(3) . . ?
O6 Si2 C41 C46 -42.7(3) . . ?
O4 Si2 C41 C46 83.6(2) . . ?
O5 Si2 C41 C46 -159.6(2) . . ?
C46 C41 C42 C43 0.0(4) . . ?
Si2 C41 C42 C43 -176.6(2) . . ?
C46 C41 C42 C51 179.4(3) . . ?
Si2 C41 C42 C51 2.8(4) . . ?
C41 C42 C43 C44 -0.3(5) . . ?
C51 C42 C43 C44 -179.7(3) . . ?
C42 C43 C44 C45 -0.1(6) . . ?
C43 C44 C45 C46 0.7(5) . . ?
C44 C45 C46 C41 -1.0(5) . . ?
C44 C45 C46 C61 -177.7(3) . . ?
C42 C41 C46 C45 0.6(5) . . ?
Si2 C41 C46 C45 177.5(2) . . ?
C42 C41 C46 C61 177.2(3) . . ?
Si2 C41 C46 C61 -5.9(4) . . ?
C43 C42 C51 C56 -90.7(4) . . ?
C41 C42 C51 C56 89.9(4) . . ?
C43 C42 C51 C52 88.4(4) . . ?
C41 C42 C51 C52 -91.0(4) . . ?
C56 C51 C52 C53 -3.4(4) . . ?
C42 C51 C52 C53 177.6(3) . . ?
C56 C51 C52 C57 176.5(3) . . ?
C42 C51 C52 C57 -2.6(4) . . ?
C51 C52 C53 C54 1.5(5) . . ?
C57 C52 C53 C54 -178.3(3) . . ?
C52 C53 C54 C55 1.4(5) . . ?
C52 C53 C54 C58 -176.5(3) . . ?
C53 C54 C55 C56 -2.6(5) . . ?
C58 C54 C55 C56 175.3(3) . . ?
C54 C55 C56 C51 0.8(5) . . ?
C54 C55 C56 C59 -179.1(3) . . ?
C52 C51 C56 C55 2.2(4) . . ?
C42 C51 C56 C55 -178.7(3) . . ?
C52 C51 C56 C59 -177.9(3) . . ?
C42 C51 C56 C59 1.2(4) . . ?
C45 C46 C61 C66 85.3(4) . . ?
C41 C46 C61 C66 -91.3(4) . . ?
C45 C46 C61 C62 -94.6(4) . . ?
C41 C46 C61 C62 88.7(4) . . ?
C66 C61 C62 C63 4.6(4) . . ?
C46 C61 C62 C63 -175.4(3) . . ?
C66 C61 C62 C67 -175.8(3) . . ?
C46 C61 C62 C67 4.2(4) . . ?
C61 C62 C63 C64 -2.0(5) . . ?
C67 C62 C63 C64 178.4(3) . . ?
C62 C63 C64 C65 -1.8(5) . . ?
C62 C63 C64 C68 178.7(3) . . ?
C63 C64 C65 C66 3.0(5) . . ?
C68 C64 C65 C66 -177.5(3) . . ?
C64 C65 C66 C61 -0.4(5) . . ?
C64 C65 C66 C69 178.9(3) . . ?
C62 C61 C66 C65 -3.5(4) . . ?
C46 C61 C66 C65 176.6(3) . . ?
C62 C61 C66 C69 177.2(3) . . ?
C46 C61 C66 C69 -2.7(4) . . ?
